data_7220394
loop_
_publ_author_name
'Surov, Artem O.'
'Solanko, Katarzyna A.'
'Bond, Andrew D.'
'Bauer-Brandl, Annette'
'Perlovich, German L.'

_publ_section_title
;
 Diversity of felodipine solvates: structure and physicochemical
 properties
;
_journal_issue 22
_journal_name_full CrystEngComm
_journal_page_first 4089
_journal_paper_doi 10.1039/C5CE00350D
_journal_volume 17
_journal_year 2015
_chemical_formula_moiety 'C18 H19 Cl2 N O4, C2 H6 O S'
_chemical_formula_sum 'C20 H25 Cl2 N O5 S'
_chemical_formula_weight 462.37
_chemical_name_common 'felodipine:dimethylsulfoxide (1:1)'
_space_group_crystal_system triclinic
_space_group_IT_number 2
_space_group_name_Hall '-P 1'
_space_group_name_H-M_alt 'P -1'
_symmetry_space_group_name_Hall '-P 1'
_symmetry_space_group_name_H-M 'P -1'
_atom_sites_solution_hydrogens geom
_audit_creation_method SHELXL-2013
_audit_update_record
;
2015-02-08 deposited with the CCDC.
2015-04-20 downloaded from the CCDC.
;
_cell_angle_alpha 87.37(2)
_cell_angle_beta 79.17(3)
_cell_angle_gamma 77.79(3)
_cell_formula_units_Z 2
_cell_length_a 8.660(3)
_cell_length_b 9.816(3)
_cell_length_c 13.782(4)
_cell_measurement_reflns_used 30
_cell_measurement_temperature 298(2)
_cell_measurement_theta_max 15
_cell_measurement_theta_min 5
_cell_volume 1124.6(6)
_computing_structure_refinement 'SHELXL-2013 (Sheldrick, 2013)'
_diffrn_ambient_temperature 298(2)
_diffrn_measured_fraction_theta_full 0.964
_diffrn_measured_fraction_theta_max 0.987
_diffrn_measurement_device_type Bruker-P4
_diffrn_radiation_monochromator graphite
_diffrn_radiation_source 'fine-focus sealed tube'
_diffrn_radiation_type MoK\a
_diffrn_radiation_wavelength 0.71073
_diffrn_reflns_av_R_equivalents 0.0424
_diffrn_reflns_av_unetI/netI 0.0838
_diffrn_reflns_laue_measured_fraction_full 0.964
_diffrn_reflns_laue_measured_fraction_max 0.987
_diffrn_reflns_limit_h_max 1
_diffrn_reflns_limit_h_min -10
_diffrn_reflns_limit_k_max 11
_diffrn_reflns_limit_k_min -11
_diffrn_reflns_limit_l_max 16
_diffrn_reflns_limit_l_min -16
_diffrn_reflns_number 4671
_diffrn_reflns_point_group_measured_fraction_full 0.964
_diffrn_reflns_point_group_measured_fraction_max 0.987
_diffrn_reflns_theta_full 25.242
_diffrn_reflns_theta_max 24.998
_diffrn_reflns_theta_min 2.123
_exptl_absorpt_coefficient_mu 0.412
_exptl_absorpt_correction_type none
_exptl_crystal_colour colourless
_exptl_crystal_density_diffrn 1.365
_exptl_crystal_description prism
_exptl_crystal_F_000 484
_exptl_crystal_preparation pharmaceutical
_exptl_crystal_recrystallization_method 'Re-crystallisation from solvent: dimethylsulfoxide'
_exptl_crystal_size_max 0.380
_exptl_crystal_size_mid 0.340
_exptl_crystal_size_min 0.270
_refine_diff_density_max 0.405
_refine_diff_density_min -0.360
_refine_diff_density_rms 0.085
_refine_ls_extinction_method none
_refine_ls_goodness_of_fit_ref 1.044
_refine_ls_hydrogen_treatment constr
_refine_ls_matrix_type full
_refine_ls_number_parameters 281
_refine_ls_number_reflns 3924
_refine_ls_number_restraints 6
_refine_ls_restrained_S_all 1.053
_refine_ls_R_factor_all 0.1603
_refine_ls_R_factor_gt 0.0841
_refine_ls_shift/su_max 0.000
_refine_ls_shift/su_mean 0.000
_refine_ls_structure_factor_coef Fsqd
_refine_ls_weighting_details 'w=1/[\s^2^(Fo^2^)+(0.1189P)^2^+0.4842P] where P=(Fo^2^+2Fc^2^)/3'
_refine_ls_weighting_scheme calc
_refine_ls_wR_factor_gt 0.1971
_refine_ls_wR_factor_ref 0.2420
_reflns_Friedel_coverage 0.000
_reflns_number_gt 2045
_reflns_number_total 3924
_reflns_threshold_expression 'I > 2\s(I)'
_cod_data_source_file c5ce00350d2.cif
_cod_data_source_block fel_dmso
_cod_depositor_comments 'Adding full bibliography for 7220392--7220394.cif.'
_cod_database_code 7220394
_shelx_space_group_comment
;
The symmetry employed for this shelxl refinement is uniquely defined
by the following loop, which should always be used as a source of
symmetry information in preference to the above space-group names.
They are only intended as comments.
;
_shelx_estimated_absorpt_t_min 0.859
_shelx_estimated_absorpt_t_max 0.897

loop_
_space_group_symop_operation_xyz
'x, y, z'
'-x, -y, -z'

loop_
_atom_site_label
_atom_site_type_symbol
_atom_site_fract_x
_atom_site_fract_y
_atom_site_fract_z
_atom_site_U_iso_or_equiv
_atom_site_adp_type
_atom_site_occupancy
_atom_site_site_symmetry_order
_atom_site_calc_flag
_atom_site_refinement_flags_posn
_atom_site_refinement_flags_adp
_atom_site_refinement_flags_occupancy
_atom_site_disorder_assembly
_atom_site_disorder_group
Cl1 Cl 0.1615(2) 0.92074(18) 1.06885(12) 0.0828(6) Uani 1 1 d . . . . .
Cl2 Cl 0.1277(2) 0.68422(18) 0.93712(11) 0.0754(6) Uani 1 1 d . . . . .
N1 N 0.5187(5) 0.7063(5) 0.5344(3) 0.0605(13) Uani 1 1 d . . . . .
H1A H 0.5838 0.7342 0.4864 0.073 Uiso 1 1 calc R U . . .
O1 O 0.0076(5) 0.8246(6) 0.5713(4) 0.0913(16) Uani 1 1 d . . . . .
O2 O 0.0055(4) 0.7607(5) 0.7272(3) 0.0752(13) Uani 1 1 d . . . . .
O3 O 0.6801(5) 0.3954(5) 0.7423(4) 0.0917(16) Uani 1 1 d . . . . .
O4 O 0.4421(5) 0.4691(4) 0.8364(3) 0.0671(12) Uani 1 1 d . . . . .
C1 C 0.3558(7) 0.7622(6) 0.5430(4) 0.0572(15) Uani 1 1 d . . . . .
C2 C 0.2550(6) 0.7390(6) 0.6274(4) 0.0485(13) Uani 1 1 d . . . . .
C3 C 0.3219(6) 0.6757(5) 0.7172(4) 0.0476(13) Uani 1 1 d . . . . .
H3A H 0.2507 0.6164 0.7516 0.057 Uiso 1 1 calc R U . . .
C4 C 0.4913(6) 0.5840(5) 0.6866(4) 0.0501(14) Uani 1 1 d . . . . .
C5 C 0.5804(6) 0.6098(6) 0.5980(4) 0.0536(14) Uani 1 1 d . . . . .
C6 C 0.3272(6) 0.7876(5) 0.7884(4) 0.0456(13) Uani 1 1 d . . . . .
C7 C 0.4170(6) 0.8881(6) 0.7540(4) 0.0573(16) Uani 1 1 d . . . . .
H7A H 0.4694 0.8845 0.6885 0.069 Uiso 1 1 calc R U . . .
C8 C 0.4312(7) 0.9926(7) 0.8132(5) 0.0694(18) Uani 1 1 d . . . . .
H8A H 0.4930 1.0573 0.7879 0.083 Uiso 1 1 calc R U . . .
C9 C 0.3532(8) 1.0003(6) 0.9103(5) 0.0687(18) Uani 1 1 d . . . . .
H9A H 0.3634 1.0695 0.9511 0.082 Uiso 1 1 calc R U . . .
C10 C 0.2612(7) 0.9065(6) 0.9463(4) 0.0581(16) Uani 1 1 d . . . . .
C11 C 0.2469(6) 0.7995(5) 0.8873(4) 0.0502(14) Uani 1 1 d . . . . .
C12 C 0.3112(7) 0.8420(8) 0.4537(5) 0.076(2) Uani 1 1 d . . . . .
H12A H 0.1973 0.8777 0.4647 0.115 Uiso 1 1 calc R U . . .
H12B H 0.3416 0.7814 0.3975 0.115 Uiso 1 1 calc R U . . .
H12C H 0.3662 0.9181 0.4416 0.115 Uiso 1 1 calc R U . . .
C13 C 0.0809(7) 0.7806(6) 0.6352(4) 0.0571(15) Uani 1 1 d . . . . .
C14 C -0.1684(7) 0.7946(9) 0.7459(5) 0.086(2) Uani 0.5 1 d . . P A 1
H14A H -0.2086 0.7636 0.6915 0.103 Uiso 0.5 1 calc R U P A 1
H14B H -0.2064 0.8947 0.7524 0.103 Uiso 0.5 1 calc R U P A 1
C15 C -0.2298(15) 0.7204(15) 0.8430(11) 0.087(4) Uani 0.5 1 d . . P A 1
H15A H -0.3451 0.7418 0.8567 0.130 Uiso 0.5 1 calc R U P A 1
H15B H -0.1899 0.7520 0.8965 0.130 Uiso 0.5 1 calc R U P A 1
H15C H -0.1922 0.6215 0.8359 0.130 Uiso 0.5 1 calc R U P A 1
C17 C 0.4891(9) 0.3595(7) 0.9066(6) 0.086(2) Uani 0.5 1 d . . P B 1
H17A H 0.4041 0.3637 0.9629 0.128 Uiso 0.5 1 calc R U P B 1
H17B H 0.5847 0.3724 0.9275 0.128 Uiso 0.5 1 calc R U P B 1
H17C H 0.5095 0.2703 0.8756 0.128 Uiso 0.5 1 calc R U P B 1
C14' C 0.4891(9) 0.3595(7) 0.9066(6) 0.086(2) Uani 0.5 1 d . . P B 2
H14C H 0.5855 0.3723 0.9281 0.103 Uiso 0.5 1 calc R U P B 2
H14D H 0.5124 0.2693 0.8751 0.103 Uiso 0.5 1 calc R U P B 2
C15' C 0.3538(17) 0.3645(15) 0.9953(11) 0.089(4) Uani 0.5 1 d . . P B 2
H15D H 0.3857 0.2932 1.0419 0.134 Uiso 0.5 1 calc R U P B 2
H15E H 0.2595 0.3495 0.9740 0.134 Uiso 0.5 1 calc R U P B 2
H15F H 0.3309 0.4541 1.0262 0.134 Uiso 0.5 1 calc R U P B 2
C17' C -0.1684(7) 0.7946(9) 0.7459(5) 0.086(2) Uani 0.5 1 d . . P A 2
H17D H -0.2081 0.7771 0.8142 0.129 Uiso 0.5 1 calc R U P A 2
H17E H -0.2078 0.7380 0.7052 0.129 Uiso 0.5 1 calc R U P A 2
H17F H -0.2047 0.8913 0.7309 0.129 Uiso 0.5 1 calc R U P A 2
C16 C 0.5495(7) 0.4760(6) 0.7528(4) 0.0588(16) Uani 1 1 d . . . . .
C18 C 0.7552(7) 0.5384(7) 0.5598(5) 0.074(2) Uani 1 1 d . . . . .
H18A H 0.7906 0.5743 0.4954 0.112 Uiso 1 1 calc R U . . .
H18B H 0.7629 0.4397 0.5560 0.112 Uiso 1 1 calc R U . . .
H18C H 0.8217 0.5565 0.6041 0.112 Uiso 1 1 calc R U . . .
S1 S 0.8856(2) 0.6943(3) 0.32192(16) 0.0898(11) Uani 0.857(6) 1 d D . P C 1
O21 O 0.7025(6) 0.7365(7) 0.3439(4) 0.118(2) Uani 0.857(6) 1 d D . P C 1
C22 C 0.9333(10) 0.6528(9) 0.1984(6) 0.110(3) Uani 0.857(6) 1 d D . P C 1
H22A H 0.8971 0.5694 0.1883 0.165 Uiso 0.857(6) 1 calc R U P C 1
H22B H 1.0476 0.6379 0.1769 0.165 Uiso 0.857(6) 1 calc R U P C 1
H22C H 0.8817 0.7279 0.1610 0.165 Uiso 0.857(6) 1 calc R U P C 1
C23 C 0.9609(9) 0.8442(9) 0.3208(6) 0.100(3) Uani 0.857(6) 1 d D . P C 1
H23A H 0.9452 0.8774 0.3871 0.151 Uiso 0.857(6) 1 calc R U P C 1
H23B H 0.9058 0.9143 0.2814 0.151 Uiso 0.857(6) 1 calc R U P C 1
H23C H 1.0737 0.8240 0.2934 0.151 Uiso 0.857(6) 1 calc R U P C 1
S1' S 0.8267(9) 0.7848(10) 0.2657(6) 0.082(6) Uani 0.143(6) 1 d D . P C 2
O21' O 0.7025(6) 0.7365(7) 0.3439(4) 0.118(2) Uani 0.143(6) 1 d D . P C 2
C22' C 0.9333(10) 0.6528(9) 0.1984(6) 0.110(3) Uani 0.143(6) 1 d D . P C 2
H22D H 0.8653 0.6166 0.1630 0.165 Uiso 0.143(6) 1 calc R U P C 2
H22E H 0.9798 0.5813 0.2404 0.165 Uiso 0.143(6) 1 calc R U P C 2
H22F H 1.0172 0.6830 0.1522 0.165 Uiso 0.143(6) 1 calc R U P C 2
C23' C 0.9609(9) 0.8442(9) 0.3208(6) 0.100(3) Uani 0.143(6) 1 d D . P C 2
H23D H 0.9051 0.9206 0.3634 0.151 Uiso 0.143(6) 1 calc R U P C 2
H23E H 1.0399 0.8749 0.2710 0.151 Uiso 0.143(6) 1 calc R U P C 2
H23F H 1.0131 0.7703 0.3590 0.151 Uiso 0.143(6) 1 calc R U P C 2

loop_
_atom_site_aniso_label
_atom_site_aniso_U_11
_atom_site_aniso_U_22
_atom_site_aniso_U_33
_atom_site_aniso_U_23
_atom_site_aniso_U_13
_atom_site_aniso_U_12
Cl1 0.1034(14) 0.0765(11) 0.0509(9) -0.0187(8) 0.0057(9) 0.0072(10)
Cl2 0.0815(11) 0.0774(11) 0.0582(10) -0.0076(8) 0.0214(8) -0.0247(9)
N1 0.044(3) 0.072(3) 0.051(3) 0.001(2) 0.013(2) -0.001(2)
O1 0.053(3) 0.138(5) 0.072(3) 0.012(3) -0.008(2) -0.002(3)
O2 0.039(2) 0.114(4) 0.059(3) -0.009(2) 0.0082(19) 0.000(2)
O3 0.069(3) 0.083(3) 0.093(3) 0.006(3) 0.010(3) 0.028(3)
O4 0.064(3) 0.057(2) 0.064(3) 0.003(2) 0.011(2) 0.006(2)
C1 0.056(4) 0.060(4) 0.049(3) -0.008(3) 0.004(3) -0.007(3)
C2 0.037(3) 0.054(3) 0.048(3) -0.012(3) 0.005(2) -0.006(2)
C3 0.040(3) 0.049(3) 0.047(3) -0.010(3) 0.006(2) -0.007(2)
C4 0.047(3) 0.043(3) 0.052(3) -0.013(3) 0.003(3) 0.003(2)
C5 0.043(3) 0.049(3) 0.059(3) -0.007(3) 0.007(3) 0.000(3)
C6 0.037(3) 0.045(3) 0.047(3) -0.011(2) 0.004(2) 0.002(2)
C7 0.039(3) 0.057(4) 0.067(4) -0.017(3) 0.011(3) -0.005(3)
C8 0.066(4) 0.060(4) 0.079(5) -0.016(4) 0.003(3) -0.017(3)
C9 0.077(4) 0.048(4) 0.074(5) -0.023(3) -0.007(4) 0.000(3)
C10 0.061(4) 0.051(3) 0.049(3) -0.008(3) -0.001(3) 0.011(3)
C11 0.050(3) 0.044(3) 0.048(3) -0.007(3) 0.001(3) 0.001(3)
C12 0.063(4) 0.098(5) 0.059(4) 0.009(4) -0.001(3) -0.008(4)
C13 0.053(4) 0.068(4) 0.046(3) -0.010(3) -0.003(3) -0.006(3)
C14 0.037(3) 0.128(6) 0.080(5) -0.024(4) 0.006(3) 0.001(4)
C15 0.046(7) 0.088(10) 0.107(11) 0.004(9) 0.021(7) -0.004(7)
C17 0.101(5) 0.058(4) 0.084(5) 0.012(4) -0.004(4) -0.003(4)
C14' 0.101(5) 0.058(4) 0.084(5) 0.012(4) -0.004(4) -0.003(4)
C15' 0.093(10) 0.077(9) 0.082(10) 0.002(8) 0.002(8) 0.002(8)
C17' 0.037(3) 0.128(6) 0.080(5) -0.024(4) 0.006(3) 0.001(4)
C16 0.060(4) 0.043(3) 0.065(4) -0.016(3) 0.001(3) 0.002(3)
C18 0.052(4) 0.070(4) 0.079(4) -0.012(3) 0.020(3) 0.011(3)
S1 0.0629(13) 0.1058(19) 0.0729(16) 0.0216(13) 0.0219(11) 0.0089(12)
O21 0.064(3) 0.159(5) 0.098(4) 0.026(4) 0.033(3) 0.000(3)
C22 0.098(6) 0.108(6) 0.113(7) -0.035(5) 0.024(5) -0.028(5)
C23 0.079(5) 0.119(7) 0.096(6) -0.042(5) -0.011(4) 0.000(5)
S1' 0.053(7) 0.120(12) 0.047(7) 0.047(7) 0.000(5) 0.019(7)
O21' 0.064(3) 0.159(5) 0.098(4) 0.026(4) 0.033(3) 0.000(3)
C22' 0.098(6) 0.108(6) 0.113(7) -0.035(5) 0.024(5) -0.028(5)
C23' 0.079(5) 0.119(7) 0.096(6) -0.042(5) -0.011(4) 0.000(5)

loop_
_atom_type_symbol
_atom_type_description
_atom_type_scat_dispersion_real
_atom_type_scat_dispersion_imag
_atom_type_scat_source
C C 0.0033 0.0016 'International Tables Vol C Tables 4.2.6.8 and 6.1.1.4'
H H 0.0000 0.0000 'International Tables Vol C Tables 4.2.6.8 and 6.1.1.4'
N N 0.0061 0.0033 'International Tables Vol C Tables 4.2.6.8 and 6.1.1.4'
O O 0.0106 0.0060 'International Tables Vol C Tables 4.2.6.8 and 6.1.1.4'
Cl Cl 0.1484 0.1585 'International Tables Vol C Tables 4.2.6.8 and 6.1.1.4'
S S 0.1246 0.1234 'International Tables Vol C Tables 4.2.6.8 and 6.1.1.4'

loop_
_geom_angle_atom_site_label_1
_geom_angle_atom_site_label_2
_geom_angle_atom_site_label_3
_geom_angle
C5 N1 C1 123.2(5)
C5 N1 H1A 118.4
C1 N1 H1A 118.4
C13 O2 C14 117.3(5)
C16 O4 C17 116.4(5)
C2 C1 N1 118.9(5)
C2 C1 C12 127.2(5)
N1 C1 C12 113.9(5)
C1 C2 C13 120.8(5)
C1 C2 C3 120.4(5)
C13 C2 C3 118.8(4)
C2 C3 C6 111.4(4)
C2 C3 C4 111.0(4)
C6 C3 C4 109.9(4)
C2 C3 H3A 108.2
C6 C3 H3A 108.2
C4 C3 H3A 108.2
C5 C4 C16 122.6(5)
C5 C4 C3 118.4(5)
C16 C4 C3 119.0(5)
N1 C5 C4 121.3(5)
N1 C5 C18 113.2(5)
C4 C5 C18 125.5(5)
C7 C6 C11 116.6(5)
C7 C6 C3 118.3(5)
C11 C6 C3 125.1(5)
C8 C7 C6 122.7(5)
C8 C7 H7A 118.7
C6 C7 H7A 118.7
C7 C8 C9 119.5(6)
C7 C8 H8A 120.3
C9 C8 H8A 120.3
C10 C9 C8 119.8(6)
C10 C9 H9A 120.1
C8 C9 H9A 120.1
C9 C10 C11 121.2(5)
C9 C10 Cl1 118.7(5)
C11 C10 Cl1 120.0(5)
C10 C11 C6 120.2(5)
C10 C11 Cl2 119.0(4)
C6 C11 Cl2 120.8(4)
C1 C12 H12A 109.5
C1 C12 H12B 109.5
H12A C12 H12B 109.5
C1 C12 H12C 109.5
H12A C12 H12C 109.5
H12B C12 H12C 109.5
O1 C13 O2 121.3(5)
O1 C13 C2 127.8(5)
O2 C13 C2 110.8(5)
O2 C14 C15 108.3(7)
O2 C14 H14A 110.0
C15 C14 H14A 110.0
O2 C14 H14B 110.0
C15 C14 H14B 110.0
H14A C14 H14B 108.4
C14 C15 H15A 109.5
C14 C15 H15B 109.5
H15A C15 H15B 109.5
C14 C15 H15C 109.5
H15A C15 H15C 109.5
H15B C15 H15C 109.5
O4 C17 H17A 109.5
O4 C17 H17B 109.5
H17A C17 H17B 109.5
O4 C17 H17C 109.5
H17A C17 H17C 109.5
H17B C17 H17C 109.5
H15D C15' H15E 109.5
H15D C15' H15F 109.5
H15E C15' H15F 109.5
O3 C16 O4 118.9(5)
O3 C16 C4 128.4(5)
O4 C16 C4 112.7(5)
C5 C18 H18A 109.5
C5 C18 H18B 109.5
H18A C18 H18B 109.5
C5 C18 H18C 109.5
H18A C18 H18C 109.5
H18B C18 H18C 109.5
O21 S1 C22 104.8(4)
O21 S1 C23 107.7(4)
C22 S1 C23 100.8(4)
S1 C22 H22A 109.5
S1 C22 H22B 109.5
H22A C22 H22B 109.5
S1 C22 H22C 109.5
H22A C22 H22C 109.5
H22B C22 H22C 109.5
S1 C23 H23A 109.5
S1 C23 H23B 109.5
H23A C23 H23B 109.5
S1 C23 H23C 109.5
H23A C23 H23C 109.5
H23B C23 H23C 109.5

loop_
_geom_bond_atom_site_label_1
_geom_bond_atom_site_label_2
_geom_bond_distance
Cl1 C10 1.744(6)
Cl2 C11 1.724(6)
N1 C5 1.355(7)
N1 C1 1.386(7)
N1 H1A 0.8600
O1 C13 1.193(7)
O2 C13 1.339(7)
O2 C14 1.448(7)
O3 C16 1.224(6)
O4 C16 1.347(7)
O4 C17 1.459(7)
C1 C2 1.358(7)
C1 C12 1.497(8)
C2 C13 1.461(8)
C2 C3 1.516(8)
C3 C6 1.519(7)
C3 C4 1.544(7)
C3 H3A 0.9800
C4 C5 1.360(7)
C4 C16 1.438(8)
C5 C18 1.532(7)
C6 C7 1.395(8)
C6 C11 1.407(7)
C7 C8 1.379(8)
C7 H7A 0.9300
C8 C9 1.379(9)
C8 H8A 0.9300
C9 C10 1.360(9)
C9 H9A 0.9300
C10 C11 1.396(8)
C12 H12A 0.9600
C12 H12B 0.9600
C12 H12C 0.9600
C14 C15 1.553(15)
C14 H14A 0.9700
C14 H14B 0.9700
C15 H15A 0.9600
C15 H15B 0.9600
C15 H15C 0.9600
C17 H17A 0.9600
C17 H17B 0.9600
C17 H17C 0.9600
C15' H15D 0.9600
C15' H15E 0.9600
C15' H15F 0.9600
C18 H18A 0.9600
C18 H18B 0.9600
C18 H18C 0.9600
S1 O21 1.527(5)
S1 C22 1.722(8)
S1 C23 1.730(9)
C22 H22A 0.9600
C22 H22B 0.9600
C22 H22C 0.9600
C23 H23A 0.9600
C23 H23B 0.9600
C23 H23C 0.9600

loop_
_geom_torsion_atom_site_label_1
_geom_torsion_atom_site_label_2
_geom_torsion_atom_site_label_3
_geom_torsion_atom_site_label_4
_geom_torsion
C5 N1 C1 C2 11.8(9)
C5 N1 C1 C12 -167.2(6)
N1 C1 C2 C13 -172.3(5)
C12 C1 C2 C13 6.7(10)
N1 C1 C2 C3 10.8(8)
C12 C1 C2 C3 -170.2(6)
C1 C2 C3 C6 95.6(6)
C13 C2 C3 C6 -81.3(6)
C1 C2 C3 C4 -27.2(7)
C13 C2 C3 C4 155.9(5)
C2 C3 C4 C5 24.0(7)
C6 C3 C4 C5 -99.6(6)
C2 C3 C4 C16 -156.6(5)
C6 C3 C4 C16 79.7(6)
C1 N1 C5 C4 -14.8(9)
C1 N1 C5 C18 165.9(5)
C16 C4 C5 N1 175.7(5)
C3 C4 C5 N1 -4.9(8)
C16 C4 C5 C18 -5.0(9)
C3 C4 C5 C18 174.3(5)
C2 C3 C6 C7 -58.9(6)
C4 C3 C6 C7 64.5(6)
C2 C3 C6 C11 120.5(5)
C4 C3 C6 C11 -116.1(5)
C11 C6 C7 C8 1.5(8)
C3 C6 C7 C8 -179.0(5)
C6 C7 C8 C9 -0.6(9)
C7 C8 C9 C10 -1.0(10)
C8 C9 C10 C11 1.6(9)
C8 C9 C10 Cl1 -179.0(5)
C9 C10 C11 C6 -0.5(8)
Cl1 C10 C11 C6 -180.0(4)
C9 C10 C11 Cl2 -179.7(5)
Cl1 C10 C11 Cl2 0.8(6)
C7 C6 C11 C10 -1.0(7)
C3 C6 C11 C10 179.6(5)
C7 C6 C11 Cl2 178.2(4)
C3 C6 C11 Cl2 -1.2(7)
C14 O2 C13 O1 0.0(9)
C14 O2 C13 C2 -178.8(5)
C1 C2 C13 O1 7.5(10)
C3 C2 C13 O1 -175.6(6)
C1 C2 C13 O2 -173.9(5)
C3 C2 C13 O2 3.1(7)
C13 O2 C14 C15 161.6(8)
C17 O4 C16 O3 -2.8(8)
C17 O4 C16 C4 178.2(5)
C5 C4 C16 O3 0.8(10)
C3 C4 C16 O3 -178.5(6)
C5 C4 C16 O4 179.7(5)
C3 C4 C16 O4 0.3(7)
